data_7054155
loop_
_publ_author_name
'Loots, Leigh'
'Haynes, Delia A.'
'Roex, Tanya le'

_publ_section_title
;
 Synthesis and solid-state supramolecular chemistry of a series of
 pyridinium-derived zwitterions
;
_journal_issue 7
_journal_name_full 'New Journal of Chemistry'
_journal_page_first 2778
_journal_paper_doi 10.1039/c4nj00281d
_journal_volume 38
_journal_year 2014
_chemical_formula_moiety 'C13 H9 N O4'
_chemical_formula_sum 'C13 H9 N O4'
_chemical_formula_weight 243.21
_chemical_melting_point 461.15
_chemical_name_common \2
_chemical_name_systematic (2Z)-3-carboxy-1-hydroxy-2-isoquinolinium-2-ylprop-2-en-1-olate
_space_group_crystal_system monoclinic
_space_group_IT_number 14
_space_group_name_Hall '-P 2yn'
_space_group_name_H-M_alt 'P 1 21/n 1'
_symmetry_space_group_name_Hall '-P 2yn'
_symmetry_space_group_name_H-M 'P 1 21/n 1'
_atom_sites_solution_hydrogens mixed
_atom_sites_solution_primary direct
_atom_sites_solution_secondary difmap
_audit_creation_method SHELXL-2012
_cell_angle_alpha 90
_cell_angle_beta 113.549(3)
_cell_angle_gamma 90
_cell_formula_units_Z 4
_cell_length_a 11.119(3)
_cell_length_b 8.057(2)
_cell_length_c 12.839(3)
_cell_measurement_reflns_used 2737
_cell_measurement_temperature 100(2)
_cell_measurement_theta_max 27.37
_cell_measurement_theta_min 3.06
_cell_volume 1054.4(5)
_computing_cell_refinement 'SAINT (Bruker, 2012)'
_computing_data_collection 'APEX2 (Bruker, 2012)'
_computing_data_reduction 'SAINT (Bruker, 2012)'
_computing_molecular_graphics 'X-Seed (Barbour, 2001; Atwood & Barbour, 2003)'
_computing_structure_refinement 'SHELXL-2012 (Sheldrick, 2012)'
_computing_structure_solution 'SHELXL-2012 (Sheldrick, 2012)'
_diffrn_ambient_temperature 100(2)
_diffrn_measured_fraction_theta_full 0.999
_diffrn_measured_fraction_theta_max 0.913
_diffrn_measurement_device_type 'Bruker APEX CCD area -detector'
_diffrn_measurement_method \w
_diffrn_radiation_type MoK\a
_diffrn_radiation_wavelength 0.71073
_diffrn_reflns_av_R_equivalents 0.0179
_diffrn_reflns_av_unetI/netI 0.0227
_diffrn_reflns_Laue_measured_fraction_full 0.999
_diffrn_reflns_Laue_measured_fraction_max 0.913
_diffrn_reflns_limit_h_max 14
_diffrn_reflns_limit_h_min -13
_diffrn_reflns_limit_k_max 10
_diffrn_reflns_limit_k_min -7
_diffrn_reflns_limit_l_max 16
_diffrn_reflns_limit_l_min -16
_diffrn_reflns_number 6107
_diffrn_reflns_point_group_measured_fraction_full 0.999
_diffrn_reflns_point_group_measured_fraction_max 0.913
_diffrn_reflns_theta_full 25.242
_diffrn_reflns_theta_max 28.374
_diffrn_reflns_theta_min 2.055
_diffrn_source 'fine-focus sealed tube'
_diffrn_standards_number 0
_exptl_absorpt_coefficient_mu 0.116
_exptl_absorpt_correction_T_max 1.000
_exptl_absorpt_correction_T_min 0.8853
_exptl_absorpt_correction_type numerical
_exptl_absorpt_process_details 'SADABS, 2012'
_exptl_crystal_colour brown
_exptl_crystal_density_diffrn 1.532
_exptl_crystal_description block
_exptl_crystal_F_000 504
_exptl_crystal_size_max 0.546
_exptl_crystal_size_mid 0.366
_exptl_crystal_size_min 0.244
_refine_diff_density_max 0.377
_refine_diff_density_min -0.247
_refine_diff_density_rms 0.052
_refine_ls_extinction_method none
_refine_ls_goodness_of_fit_ref 1.052
_refine_ls_hydrogen_treatment mixed
_refine_ls_matrix_type full
_refine_ls_number_parameters 167
_refine_ls_number_reflns 2414
_refine_ls_number_restraints 0
_refine_ls_restrained_S_all 1.052
_refine_ls_R_factor_all 0.0501
_refine_ls_R_factor_gt 0.0409
_refine_ls_shift/su_max 0.011
_refine_ls_shift/su_mean 0.000
_refine_ls_structure_factor_coef Fsqd
_refine_ls_weighting_details
;
 w=1/[\s^2^(Fo^2^)+(0.0616P)^2^+0.4630P]
 where P=(Fo^2^+2Fc^2^)/3
;
_refine_ls_weighting_scheme calc
_refine_ls_wR_factor_gt 0.1107
_refine_ls_wR_factor_ref 0.1174
_reflns_Friedel_coverage 0.000
_reflns_number_gt 2008
_reflns_number_total 2414
_reflns_threshold_expression 'I > 2\s(I)'
_cod_data_source_file c4nj00281d2.cif
_cod_data_source_block 2
_cod_depositor_comments 'Adding full bibliography for 7054154--7054163.cif.'
_cod_database_code 7054155
_shelx_space_group_comment
;
The symmetry employed for this shelxl refinement is uniquely defined
by the following loop, which should always be used as a source of
symmetry information in preference to the above space-group names.
They are only intended as comments.
;
_shelx_estimated_absorpt_t_min 0.940
_shelx_estimated_absorpt_t_max 0.972
_shelxl_version_number 2012-9

loop_
_space_group_symop_operation_xyz
'x, y, z'
'-x+1/2, y+1/2, -z+1/2'
'-x, -y, -z'
'x-1/2, -y-1/2, z-1/2'

loop_
_atom_site_label
_atom_site_type_symbol
_atom_site_fract_x
_atom_site_fract_y
_atom_site_fract_z
_atom_site_U_iso_or_equiv
_atom_site_adp_type
_atom_site_occupancy
_atom_site_site_symmetry_order
_atom_site_calc_flag
_atom_site_refinement_flags_posn
_atom_site_refinement_flags_adp
O1 O 0.67776(11) 0.46411(13) 0.56480(9) 0.0246(3) Uani 1 1 d . .
C1 C 0.61837(15) 0.46473(17) 0.62764(12) 0.0187(3) Uani 1 1 d . .
O2 O 0.58689(11) 0.34127(12) 0.67279(9) 0.0240(3) Uani 1 1 d . .
C2 C 0.57614(14) 0.63162(17) 0.65784(12) 0.0181(3) Uani 1 1 d . .
O3 O 0.47092(11) 0.96948(13) 0.67537(10) 0.0255(3) Uani 1 1 d . .
C3 C 0.59209(15) 0.77407(17) 0.61405(12) 0.0192(3) Uani 1 1 d . .
H3 H 0.6308 0.7683 0.5602 0.023 Uiso 1 1 calc R U
O4 O 0.62810(11) 1.05748(12) 0.61904(9) 0.0231(3) Uani 1 1 d . .
C4 C 0.55585(15) 0.94397(17) 0.63986(12) 0.0190(3) Uani 1 1 d . .
H4 H 0.608(3) 1.168(4) 0.638(2) 0.076(8) Uiso 1 1 d . .
N5 N 0.51603(12) 0.62754(14) 0.74033(10) 0.0189(3) Uani 1 1 d . .
C6 C 0.39753(15) 0.54542(18) 0.71088(13) 0.0223(3) Uani 1 1 d . .
H6 H 0.3602 0.4878 0.6406 0.027 Uiso 1 1 calc R U
C7 C 0.33487(16) 0.5474(2) 0.78245(14) 0.0249(3) Uani 1 1 d . .
H7 H 0.2538 0.4906 0.7621 0.030 Uiso 1 1 calc R U
C8 C 0.38945(15) 0.63370(19) 0.88760(13) 0.0227(3) Uani 1 1 d . .
C9 C 0.32871(16) 0.6411(2) 0.96592(14) 0.0285(4) Uani 1 1 d . .
H9 H 0.2464 0.5890 0.9488 0.034 Uiso 1 1 calc R U
C10 C 0.39028(17) 0.7246(2) 1.06674(14) 0.0308(4) Uani 1 1 d . .
H10 H 0.3498 0.7290 1.1193 0.037 Uiso 1 1 calc R U
C11 C 0.51188(18) 0.8038(2) 1.09382(14) 0.0304(4) Uani 1 1 d . .
H11 H 0.5521 0.8608 1.1641 0.036 Uiso 1 1 calc R U
C12 C 0.57279(17) 0.7996(2) 1.01986(14) 0.0284(4) Uani 1 1 d . .
H12 H 0.6547 0.8535 1.0383 0.034 Uiso 1 1 calc R U
C13 C 0.51190(15) 0.71382(18) 0.91558(13) 0.0218(3) Uani 1 1 d . .
C14 C 0.57225(16) 0.70698(18) 0.83825(13) 0.0210(3) Uani 1 1 d . .
H14 H 0.6545 0.7600 0.8564 0.025 Uiso 1 1 calc R U

loop_
_atom_site_aniso_label
_atom_site_aniso_U_11
_atom_site_aniso_U_22
_atom_site_aniso_U_33
_atom_site_aniso_U_23
_atom_site_aniso_U_13
_atom_site_aniso_U_12
O1 0.0334(6) 0.0164(5) 0.0288(6) -0.0008(4) 0.0176(5) 0.0003(4)
C1 0.0239(7) 0.0118(6) 0.0193(7) -0.0017(5) 0.0074(6) 0.0006(5)
O2 0.0396(6) 0.0111(5) 0.0257(6) 0.0001(4) 0.0177(5) 0.0006(4)
C2 0.0215(7) 0.0147(7) 0.0187(7) -0.0018(5) 0.0085(6) 0.0001(5)
O3 0.0359(6) 0.0175(5) 0.0309(6) 0.0011(4) 0.0214(5) 0.0037(4)
C3 0.0249(8) 0.0137(6) 0.0215(7) -0.0010(5) 0.0119(6) 0.0000(5)
O4 0.0335(6) 0.0107(5) 0.0304(6) -0.0002(4) 0.0182(5) -0.0005(4)
C4 0.0279(8) 0.0122(6) 0.0190(7) 0.0007(5) 0.0114(6) 0.0012(5)
N5 0.0263(7) 0.0130(5) 0.0202(6) 0.0014(4) 0.0123(5) 0.0012(5)
C6 0.0247(8) 0.0196(7) 0.0224(7) -0.0006(6) 0.0092(6) -0.0013(6)
C7 0.0230(8) 0.0257(8) 0.0261(8) 0.0006(6) 0.0098(6) -0.0016(6)
C8 0.0252(8) 0.0205(7) 0.0236(7) 0.0033(6) 0.0110(6) 0.0036(6)
C9 0.0269(8) 0.0349(9) 0.0280(8) 0.0023(7) 0.0155(7) 0.0035(7)
C10 0.0351(9) 0.0375(9) 0.0264(8) 0.0024(7) 0.0192(7) 0.0080(7)
C11 0.0402(10) 0.0290(8) 0.0238(8) -0.0039(6) 0.0146(7) 0.0017(7)
C12 0.0346(9) 0.0259(8) 0.0271(8) -0.0050(6) 0.0147(7) -0.0043(7)
C13 0.0277(8) 0.0171(7) 0.0229(7) 0.0011(6) 0.0126(6) 0.0019(6)
C14 0.0268(8) 0.0155(6) 0.0223(7) -0.0001(5) 0.0114(6) -0.0004(6)

loop_
_atom_type_symbol
_atom_type_description
_atom_type_scat_dispersion_real
_atom_type_scat_dispersion_imag
_atom_type_scat_source
C C 0.0033 0.0016 'International Tables Vol C Tables 4.2.6.8 and 6.1.1.4'
H H 0.0000 0.0000 'International Tables Vol C Tables 4.2.6.8 and 6.1.1.4'
N N 0.0061 0.0033 'International Tables Vol C Tables 4.2.6.8 and 6.1.1.4'
O O 0.0106 0.0060 'International Tables Vol C Tables 4.2.6.8 and 6.1.1.4'

loop_
_geom_angle_atom_site_label_1
_geom_angle_atom_site_label_2
_geom_angle_atom_site_label_3
_geom_angle
O1 C1 O2 127.94(13)
O1 C1 C2 118.10(12)
O2 C1 C2 113.95(12)
C3 C2 N5 120.41(12)
C3 C2 C1 123.42(13)
N5 C2 C1 116.17(12)
C2 C3 C4 127.23(13)
C2 C3 H3 116.4
C4 C3 H3 116.4
C4 O4 H4 111.5(16)
O3 C4 O4 125.94(13)
O3 C4 C3 123.56(13)
O4 C4 C3 110.50(12)
C14 N5 C6 121.79(13)
C14 N5 C2 119.88(12)
C6 N5 C2 118.26(12)
C7 C6 N5 119.95(14)
C7 C6 H6 120.0
N5 C6 H6 120.0
C6 C7 C8 120.59(14)
C6 C7 H7 119.7
C8 C7 H7 119.7
C13 C8 C9 118.83(14)
C13 C8 C7 117.78(14)
C9 C8 C7 123.39(15)
C10 C9 C8 119.29(15)
C10 C9 H9 120.4
C8 C9 H9 120.4
C9 C10 C11 121.50(15)
C9 C10 H10 119.2
C11 C10 H10 119.2
C12 C11 C10 120.65(15)
C12 C11 H11 119.7
C10 C11 H11 119.7
C11 C12 C13 119.07(15)
C11 C12 H12 120.5
C13 C12 H12 120.5
C14 C13 C12 120.32(14)
C14 C13 C8 119.01(14)
C12 C13 C8 120.67(14)
N5 C14 C13 120.84(14)
N5 C14 H14 119.6
C13 C14 H14 119.6

loop_
_geom_bond_atom_site_label_1
_geom_bond_atom_site_label_2
_geom_bond_distance
O1 C1 1.2300(18)
C1 O2 1.2688(17)
C1 C2 1.5246(19)
C2 C3 1.321(2)
C2 N5 1.4612(18)
O3 C4 1.2190(18)
C3 C4 1.5009(19)
C3 H3 0.9500
O4 C4 1.3133(18)
O4 H4 0.97(3)
N5 C14 1.3241(19)
N5 C6 1.385(2)
C6 C7 1.357(2)
C6 H6 0.9500
C7 C8 1.421(2)
C7 H7 0.9500
C8 C13 1.417(2)
C8 C9 1.419(2)
C9 C10 1.374(2)
C9 H9 0.9500
C10 C11 1.407(3)
C10 H10 0.9500
C11 C12 1.369(2)
C11 H11 0.9500
C12 C13 1.416(2)
C12 H12 0.9500
C13 C14 1.404(2)
C14 H14 0.9500

loop_
_geom_hbond_atom_site_label_D
_geom_hbond_atom_site_label_H
_geom_hbond_atom_site_label_A
_geom_hbond_distance_DH
_geom_hbond_distance_HA
_geom_hbond_distance_DA
_geom_hbond_angle_DHA
_geom_hbond_site_symmetry_A
O4 H4 O2 0.97(3) 1.51(3) 2.4833(15) 176(3) 1_565
C6 H6 O1 0.95 2.53 3.296(2) 137.9 3_666
C14 H14 O1 0.95 2.39 3.287(2) 157.9 2_656

loop_
_geom_torsion_atom_site_label_1
_geom_torsion_atom_site_label_2
_geom_torsion_atom_site_label_3
_geom_torsion_atom_site_label_4
_geom_torsion
O1 C1 C2 C3 4.8(2)
O2 C1 C2 C3 -175.58(14)
O1 C1 C2 N5 -174.90(13)
O2 C1 C2 N5 4.76(19)
N5 C2 C3 C4 0.7(2)
C1 C2 C3 C4 -178.93(14)
C2 C3 C4 O3 -24.7(3)
C2 C3 C4 O4 155.20(15)
C3 C2 N5 C14 -61.15(19)
C1 C2 N5 C14 118.52(14)
C3 C2 N5 C6 116.09(16)
C1 C2 N5 C6 -64.24(17)
C14 N5 C6 C7 1.1(2)
C2 N5 C6 C7 -176.07(13)
N5 C6 C7 C8 0.2(2)
C6 C7 C8 C13 -1.3(2)
C6 C7 C8 C9 179.73(15)
C13 C8 C9 C10 -0.4(2)
C7 C8 C9 C10 178.59(15)
C8 C9 C10 C11 0.4(3)
C9 C10 C11 C12 -0.1(3)
C10 C11 C12 C13 -0.2(3)
C11 C12 C13 C14 -179.81(15)
C11 C12 C13 C8 0.2(2)
C9 C8 C13 C14 -179.90(14)
C7 C8 C13 C14 1.1(2)
C9 C8 C13 C12 0.1(2)
C7 C8 C13 C12 -178.94(14)
C6 N5 C14 C13 -1.3(2)
C2 N5 C14 C13 175.81(13)
C12 C13 C14 N5 -179.79(14)
C8 C13 C14 N5 0.2(2)
